data_7021196
loop_
_publ_author_name
'Clark, Wesley D.'
'Tyson, Ginger E.'
'Hollis, T. Keith'
'Valle, Henry U.'
'Valente, Edward J.'
'Oliver, Allen G.'
'Dukes, Matthew P.'

_publ_section_title
;
 Toward molecular rotors: tetra-N-heterocyclic carbene Ag(i)-halide
 cubane-type clusters.
;
_journal_issue 20
_journal_name_full 'Dalton transactions (Cambridge, England : 2003)'
_journal_page_first 7338
_journal_page_last 7344
_journal_paper_doi 10.1039/c3dt32862g
_journal_volume 42
_journal_year 2013
_chemical_absolute_configuration unk
_chemical_formula_moiety 'C36 H46 Ag4 Br4 N12'
_chemical_formula_sum 'C36 H46 Ag4 Br4 N12'
_chemical_formula_weight 1397.97
_chemical_name_systematic
;
?
;
_space_group_crystal_system orthorhombic
_space_group_IT_number 33
_space_group_name_Hall 'P -2n 2a'
_space_group_name_H-M_alt 'P 21 c n'
_symmetry_space_group_name_Hall 'P -2n 2a'
_symmetry_space_group_name_H-M 'P 21 c n'
_atom_sites_solution_hydrogens geom
_atom_sites_solution_primary direct
_atom_sites_solution_secondary difmap
_audit_creation_date 2012-11-23
_audit_creation_method
;
Olex2 1.2
(compiled Nov 5 2012 18:22:26, GUI svn.r4372)
;
_cell_angle_alpha 90.00
_cell_angle_beta 90.00
_cell_angle_gamma 90.00
_cell_formula_units_Z 4
_cell_length_a 16.1580(4)
_cell_length_b 16.9023(4)
_cell_length_c 17.5083(4)
_cell_measurement_temperature 100(2)
_cell_volume 4781.6(2)
_computing_molecular_graphics
;
O. V. Dolomanov, L. J. Bourhis, R. J. Gildea, J. A. K. Howard and H. Puschmann,
OLEX2: a complete structure solution, refinement and analysis program.
J. Appl. Cryst. (2009). 42, 339-341.
;
_computing_publication_material
;
O. V. Dolomanov, L. J. Bourhis, R. J. Gildea, J. A. K. Howard and H. Puschmann,
OLEX2: a complete structure solution, refinement and analysis program.
J. Appl. Cryst. (2009). 42, 339-341.
;
_computing_structure_refinement 'SHELXL-97 (Sheldrick, 2008)'
_computing_structure_solution 'SHELXS-97 (Sheldrick, 2008)'
_diffrn_ambient_temperature 100(2)
_diffrn_measured_fraction_theta_full 0.977
_diffrn_measured_fraction_theta_max 0.980
_diffrn_radiation_monochromator graphite
_diffrn_radiation_type CuK\a
_diffrn_radiation_wavelength 1.54178
_diffrn_reflns_av_R_equivalents 0.0697
_diffrn_reflns_av_unetI/netI 0.0619
_diffrn_reflns_limit_h_max 16
_diffrn_reflns_limit_h_min -19
_diffrn_reflns_limit_k_max 20
_diffrn_reflns_limit_k_min -20
_diffrn_reflns_limit_l_max 21
_diffrn_reflns_limit_l_min -21
_diffrn_reflns_number 40231
_diffrn_reflns_theta_full 25.00
_diffrn_reflns_theta_max 69.49
_diffrn_reflns_theta_min 3.63
_diffrn_source 'fine-focus sealed tube'
_exptl_absorpt_coefficient_mu 17.178
_exptl_absorpt_correction_T_max 0.4255
_exptl_absorpt_correction_T_min 0.1480
_exptl_crystal_density_diffrn 1.942
_exptl_crystal_density_method 'not measured'
_exptl_crystal_F_000 2696
_exptl_crystal_size_max 0.18
_exptl_crystal_size_mid 0.14
_exptl_crystal_size_min 0.06
_refine_diff_density_max 0.931
_refine_diff_density_min -0.635
_refine_diff_density_rms 0.106
_refine_ls_abs_structure_details 'Flack H D (1983), Acta Cryst. A39, 876-881'
_refine_ls_abs_structure_Flack 0.008(9)
_refine_ls_extinction_method none
_refine_ls_goodness_of_fit_ref 1.035
_refine_ls_hydrogen_treatment mixed
_refine_ls_matrix_type full
_refine_ls_number_parameters 509
_refine_ls_number_reflns 7437
_refine_ls_number_restraints 31
_refine_ls_restrained_S_all 1.036
_refine_ls_R_factor_all 0.0574
_refine_ls_R_factor_gt 0.0453
_refine_ls_shift/su_max 1.917
_refine_ls_shift/su_mean 0.048
_refine_ls_structure_factor_coef Fsqd
_refine_ls_weighting_details 'calc w=1/[\s^2^(Fo^2^)+(0.0656P)^2^+0.2670P] where P=(Fo^2^+2Fc^2^)/3'
_refine_ls_weighting_scheme calc
_refine_ls_wR_factor_gt 0.1162
_refine_ls_wR_factor_ref 0.1258
_reflns_number_gt 6076
_reflns_number_total 7437
_reflns_threshold_expression >2sigma(I)
_cod_data_source_file c3dt32862g.txt
_cod_data_source_block mpd_1_202_0m
_cod_database_code 7021196
_olex2_refinement_description
;
1. Others
Fixed Uiso: H17A(0.105) H17B(0.105) H18(0.201) H19(0.359) H20A(0.385)
H20B(0.385) H20C(0.385) H21A(0.107) H21B(0.107) H22A(0.168) H22B(0.168)
H23A(0.295) H23B(0.295) H24A(0.367) H24B(0.367) H24C(0.367) H17C(0.142)
H17D(0.142) H18A(0.258) H18B(0.258) H19A(0.411) H19B(0.411) H20D(0.716)
H20E(0.716) H20F(0.716) H21C(0.111) H21D(0.111) H22C(0.142) H22D(0.142)
H23C(0.234) H23D(0.234) H24D(0.476) H24E(0.476) H24F(0.476) H3(0.137)
H7(0.081) H9(0.141) H10(0.26) H11(0.17) H14(0.174) H3'(0.137) H7'(0.086)
H9'(0.125) H10'(0.144) H11'(0.134) H14'(0.159)
Fixed X: H17A(0.3766) H17B(0.299) H18(0.3831) H19(0.446) H20A(0.5498)
H20B(0.4937) H20C(0.472) H21A(0.3011) H21B(0.3758) H22A(0.4154) H22B(0.3423)
H23A(0.4031) H23B(0.4555) H24A(0.5474) H24B(0.5274) H24C(0.4908) H17C(-0.1098)
H17D(-0.156) H18A(-0.221) H18B(-0.2667) H19A(-0.2785) H19B(-0.2301) H20D(-
0.3415) H20E(-0.3482) H20F(-0.3874) H21C(-0.1901) H21D(-0.1177) H22C(-0.2673)
H22D(-0.1946) H23C(-0.2797) H23D(-0.2113) H24D(-0.3157) H24E(-0.3083) H24F(-
0.3715) H3(0.373) H7(0.0786) H9(-0.0052) H10(0.1033) H11(0.2038) H14(-0.2012)
H3'(-0.1801) H7'(0.0856) H9'(0.1403) H10'(0.0287) H11'(-0.0611) H14'(0.3621)
Fixed Y: H17A(0.7613) H17B(0.8173) H18(0.918) H19(0.8226) H20A(0.9195)
H20B(0.9481) H20C(0.9759) H21A(1.1817) H21B(1.2376) H22A(1.1064) H22B(1.0856)
H23A(1.1372) H23B(1.1969) H24A(1.1102) H24B(1.105) H24C(1.04) H17C(0.9078)
H17D(0.8979) H18A(0.9811) H18B(0.9749) H19A(0.8409) H19B(0.8454) H20D(0.9401)
H20E(0.8475) H20F(0.8825) H21C(1.044) H21D(1.06) H22C(0.9809) H22D(0.9953)
H23C(1.1192) H23D(1.1308) H24D(1.045) H24E(1.1391) H24F(1.1015) H3(0.6769)
H7(0.8298) H9(0.7453) H10(0.659) H11(0.6614) H14(0.8937) H3'(1.0323)
H7'(1.1359) H9'(1.3594) H10'(1.3583) H11'(1.252) H14'(1.3109)
Fixed Z: H17A(0.7047) H17B(0.6878) H18(0.7206) H19(0.8446) H20A(0.8041)
H20B(0.8741) H20C(0.7891) H21A(0.8111) H21B(0.7846) H22A(0.7843) H22B(0.7264)
H23A(0.6308) H23B(0.6817) H24A(0.7052) H24B(0.6158) H24C(0.673) H17C(0.5869)
H17D(0.5064) H18A(0.6339) H18B(0.5531) H19A(0.5673) H19B(0.647) H20D(0.6724)
H20E(0.6904) H20F(0.6136) H21C(1.0115) H21D(0.951) H22C(0.918) H22D(0.8574)
H23C(0.9326) H23D(0.8677) H24D(0.8028) H24E(0.7948) H24F(0.8551) H3(0.8236)
H7(0.8955) H9(1.0945) H10(1.0985) H11(1.0039) H14(1.0635) H3'(0.4259)
H7'(0.5988) H9'(0.5349) H10'(0.4551) H11'(0.448) H14'(0.6611)
;

loop_
_space_group_symop_id
_space_group_symop_operation_xyz
1 'x, y, z'
2 'x+1/2, -y, -z'
3 'x, -y+1/2, z+1/2'
4 'x+1/2, y+1/2, -z+1/2'

loop_
_atom_site_label
_atom_site_type_symbol
_atom_site_fract_x
_atom_site_fract_y
_atom_site_fract_z
_atom_site_U_iso_or_equiv
_atom_site_adp_type
_atom_site_occupancy
_atom_site_symmetry_multiplicity
_atom_site_calc_flag
_atom_site_refinement_flags
C17 C 0.3395(8) 0.8014(7) 0.7274(6) 0.087(3) Uani 1 1 d D
H17A H 0.3766 0.7613 0.7047 0.105 Uiso 1 1 calc R
H17B H 0.2990 0.8173 0.6878 0.105 Uiso 1 1 calc R
C18 C 0.3884(16) 0.8703(14) 0.7489(10) 0.168(11) Uani 1 1 d D
H18 H 0.3831 0.9180 0.7206 0.201 Uiso 1 1 calc R
C19 C 0.443(3) 0.867(2) 0.8112(19) 0.30(3) Uani 1 1 d D
H19 H 0.4460 0.8226 0.8446 0.359 Uiso 1 1 calc R
C20 C 0.493(2) 0.9323(19) 0.8203(18) 0.26(2) Uani 1 1 d D
H20A H 0.5498 0.9195 0.8041 0.385 Uiso 1 1 calc R
H20B H 0.4937 0.9481 0.8741 0.385 Uiso 1 1 calc R
H20C H 0.4720 0.9759 0.7891 0.385 Uiso 1 1 calc R
C21' C 0.3365(8) 1.1964(7) 0.7672(7) 0.089(4) Uani 1 1 d D
H21A H 0.3011 1.1817 0.8111 0.107 Uiso 1 1 calc R
H21B H 0.3758 1.2376 0.7846 0.107 Uiso 1 1 calc R
C22' C 0.3824(13) 1.1271(11) 0.7411(10) 0.140(8) Uani 1 1 d D
H22A H 0.4154 1.1064 0.7843 0.168 Uiso 1 1 calc R
H22B H 0.3423 1.0856 0.7264 0.168 Uiso 1 1 calc R
C23' C 0.4368(19) 1.141(2) 0.6779(17) 0.25(2) Uani 1 1 d D
H23A H 0.4031 1.1372 0.6308 0.295 Uiso 1 1 calc R
H23B H 0.4555 1.1969 0.6817 0.295 Uiso 1 1 calc R
C24' C 0.5054(17) 1.0959(19) 0.667(2) 0.245(19) Uani 1 1 d D
H24A H 0.5474 1.1102 0.7052 0.367 Uiso 1 1 calc R
H24B H 0.5274 1.1050 0.6158 0.367 Uiso 1 1 calc R
H24C H 0.4908 1.0400 0.6730 0.367 Uiso 1 1 calc R
C17' C -0.1484(9) 0.9336(10) 0.5507(10) 0.118(5) Uani 1 1 d D
H17C H -0.1098 0.9078 0.5869 0.142 Uiso 1 1 calc R
H17D H -0.1560 0.8979 0.5064 0.142 Uiso 1 1 calc R
C18' C -0.2293(15) 0.9467(15) 0.5887(19) 0.215(16) Uani 1 1 d D
H18A H -0.2210 0.9811 0.6339 0.258 Uiso 1 1 calc R
H18B H -0.2667 0.9749 0.5531 0.258 Uiso 1 1 calc R
C19' C -0.2682(19) 0.8745(18) 0.613(3) 0.34(3) Uani 1 1 d D
H19A H -0.2785 0.8409 0.5673 0.411 Uiso 1 1 calc R
H19B H -0.2301 0.8454 0.6470 0.411 Uiso 1 1 calc R
C20' C -0.3415(18) 0.887(3) 0.650(3) 0.48(5) Uani 1 1 d D
H20D H -0.3415 0.9401 0.6724 0.716 Uiso 1 1 calc R
H20E H -0.3482 0.8475 0.6904 0.716 Uiso 1 1 calc R
H20F H -0.3874 0.8825 0.6136 0.716 Uiso 1 1 calc R
C21 C -0.1621(8) 1.0225(7) 0.9657(7) 0.092(4) Uani 1 1 d D
H21C H -0.1901 1.0440 1.0115 0.111 Uiso 1 1 calc R
H21D H -0.1177 1.0600 0.9510 0.111 Uiso 1 1 calc R
C22 C -0.2220(10) 1.0173(9) 0.9033(11) 0.118(5) Uani 1 1 d D
H22C H -0.2673 0.9809 0.9180 0.142 Uiso 1 1 calc R
H22D H -0.1946 0.9953 0.8574 0.142 Uiso 1 1 calc R
C23 C -0.2567(16) 1.0959(12) 0.8852(18) 0.195(14) Uani 1 1 d D
H23C H -0.2797 1.1192 0.9326 0.234 Uiso 1 1 calc R
H23D H -0.2113 1.1308 0.8677 0.234 Uiso 1 1 calc R
C24 C -0.317(2) 1.095(2) 0.831(2) 0.32(3) Uani 1 1 d D
H24D H -0.3157 1.0450 0.8028 0.476 Uiso 1 1 calc R
H24E H -0.3083 1.1391 0.7948 0.476 Uiso 1 1 calc R
H24F H -0.3715 1.1015 0.8551 0.476 Uiso 1 1 calc R
Ag2 Ag 0.15715(6) 0.89163(6) 0.77708(5) 0.0932(3) Uani 1 1 d .
Ag1 Ag 0.02093(7) 0.97761(5) 0.87417(7) 0.1031(4) Uani 1 1 d .
Ag3 Ag 0.00730(6) 1.01220(5) 0.66197(5) 0.0862(3) Uani 1 1 d .
Ag4 Ag 0.13548(7) 1.12110(5) 0.74831(4) 0.0838(3) Uani 1 1 d .
Br1 Br -0.01226(8) 0.87555(6) 0.74114(6) 0.0710(3) Uani 1 1 d .
Br2 Br 0.17660(7) 1.02775(6) 0.87338(5) 0.0705(3) Uani 1 1 d .
Br3 Br -0.02380(7) 1.11058(6) 0.78916(6) 0.0701(3) Uani 1 1 d .
Br4 Br 0.17945(7) 0.98342(6) 0.65233(5) 0.0651(2) Uani 1 1 d .
N1 N 0.2140(6) 0.7446(5) 0.8840(5) 0.069(2) Uani 1 1 d .
N2 N 0.2732(8) 0.6867(7) 0.8892(6) 0.104(4) Uani 1 1 d .
C3 C 0.3227(10) 0.7040(9) 0.8336(9) 0.114(6) Uani 1 1 d .
H3 H 0.3730 0.6769 0.8236 0.137 Uiso 1 1 calc R
N4 N 0.2945(6) 0.7652(5) 0.7917(4) 0.072(2) Uani 1 1 d .
C10 C 0.2233(6) 0.7927(5) 0.8247(5) 0.065(2) Uani 1 1 d .
C6 C 0.1517(7) 0.7462(6) 0.9408(6) 0.070(2) Uani 1 1 d .
C16 C 0.0860(7) 0.7960(6) 0.9383(5) 0.068(2) Uani 1 1 d .
H7 H 0.0786 0.8298 0.8955 0.081 Uiso 1 1 calc R
C8 C 0.0295(7) 0.7980(6) 0.9980(6) 0.074(3) Uani 1 1 d .
C9 C 0.0355(12) 0.7462(9) 1.0554(8) 0.117(6) Uani 1 1 d .
H9 H -0.0052 0.7453 1.0945 0.141 Uiso 1 1 calc R
C5 C 0.0989(15) 0.6957(14) 1.0576(12) 0.217(16) Uani 1 1 d .
H10 H 0.1033 0.6590 1.0985 0.260 Uiso 1 1 calc R
C11 C 0.1579(12) 0.6965(9) 1.0008(8) 0.141(9) Uani 1 1 d .
H11 H 0.2038 0.6614 1.0039 0.170 Uiso 1 1 calc R
N12 N -0.0398(6) 0.8509(6) 0.9975(5) 0.079(2) Uani 1 1 d .
N13 N -0.1073(7) 0.8283(9) 1.0428(7) 0.117(5) Uani 1 1 d .
C14 C -0.1511(11) 0.8874(11) 1.0358(9) 0.145(9) Uani 1 1 d .
H14 H -0.2012 0.8937 1.0635 0.174 Uiso 1 1 calc R
N15 N -0.1233(7) 0.9433(7) 0.9856(6) 0.096(3) Uani 1 1 d .
C7 C -0.0482(6) 0.9200(6) 0.9609(5) 0.067(2) Uani 1 1 d .
N1' N -0.0479(6) 1.1155(6) 0.5152(4) 0.074(2) Uani 1 1 d .
N2' N -0.1029(8) 1.1136(8) 0.4544(6) 0.101(3) Uani 1 1 d .
C3' C -0.1392(10) 1.0504(11) 0.4607(9) 0.114(5) Uani 1 1 d .
H3' H -0.1801 1.0323 0.4259 0.137 Uiso 1 1 calc R
N4' N -0.1136(7) 1.0078(7) 0.5252(6) 0.090(3) Uani 1 1 d .
C27 C -0.0537(6) 1.0512(7) 0.5592(5) 0.068(2) Uani 1 1 d .
C6' C 0.0037(7) 1.1818(6) 0.5231(6) 0.070(2) Uani 1 1 d .
C7' C 0.0721(7) 1.1819(6) 0.5701(6) 0.072(3) Uani 1 1 d .
H7' H 0.0856 1.1359 0.5988 0.086 Uiso 1 1 calc R
C8' C 0.1209(8) 1.2484(6) 0.5756(6) 0.077(3) Uani 1 1 d .
C9' C 0.1054(11) 1.3143(8) 0.5322(8) 0.104(5) Uani 1 1 d .
H9' H 0.1403 1.3594 0.5349 0.125 Uiso 1 1 calc R
C10' C 0.0393(12) 1.3130(9) 0.4858(9) 0.120(6) Uani 1 1 d .
H10' H 0.0287 1.3583 0.4551 0.144 Uiso 1 1 calc R
C11' C -0.0138(11) 1.2497(8) 0.4802(9) 0.111(5) Uani 1 1 d .
H11' H -0.0611 1.2520 0.4480 0.134 Uiso 1 1 calc R
N12' N 0.1923(7) 1.2484(5) 0.6227(5) 0.085(3) Uani 1 1 d .
N13' N 0.2569(9) 1.2977(8) 0.6017(8) 0.135(6) Uani 1 1 d .
C14' C 0.3108(11) 1.2838(11) 0.6569(10) 0.133(7) Uani 1 1 d .
H14' H 0.3621 1.3109 0.6611 0.159 Uiso 1 1 calc R
N15' N 0.2861(8) 1.2273(6) 0.7069(6) 0.092(3) Uani 1 1 d .
C30 C 0.2086(7) 1.2058(6) 0.6868(5) 0.069(2) Uani 1 1 d .

loop_
_atom_site_aniso_label
_atom_site_aniso_U_11
_atom_site_aniso_U_22
_atom_site_aniso_U_33
_atom_site_aniso_U_23
_atom_site_aniso_U_13
_atom_site_aniso_U_12
C17 0.088(8) 0.092(8) 0.082(6) 0.019(5) 0.030(6) 0.032(7)
C18 0.18(2) 0.21(2) 0.112(12) 0.052(14) -0.010(13) -0.09(2)
C19 0.35(6) 0.31(5) 0.23(3) 0.10(3) -0.13(4) -0.21(4)
C20 0.27(5) 0.30(5) 0.20(3) 0.07(3) -0.03(3) -0.09(4)
C21' 0.080(8) 0.089(8) 0.099(7) 0.018(6) -0.031(6) -0.025(7)
C22' 0.144(18) 0.140(15) 0.137(14) 0.008(12) -0.066(14) 0.004(14)
C23' 0.17(3) 0.34(5) 0.23(4) -0.05(4) 0.04(3) 0.08(3)
C24' 0.16(3) 0.27(4) 0.31(5) 0.11(3) 0.02(3) -0.04(3)
C17' 0.096(11) 0.128(12) 0.131(12) 0.001(10) -0.032(9) -0.040(10)
C18' 0.14(2) 0.22(3) 0.28(4) 0.11(3) 0.01(2) -0.04(2)
C19' 0.15(3) 0.36(6) 0.52(9) 0.21(6) 0.06(4) 0.00(4)
C20' 0.10(2) 0.91(15) 0.42(8) 0.09(9) -0.01(4) -0.03(5)
C21 0.080(8) 0.099(8) 0.098(7) 0.018(6) 0.026(7) 0.030(7)
C22 0.070(8) 0.125(12) 0.160(16) 0.012(10) -0.007(9) 0.004(8)
C23 0.16(2) 0.126(16) 0.30(4) 0.05(2) -0.05(2) 0.054(16)
C24 0.14(3) 0.26(4) 0.55(8) 0.12(5) -0.10(4) 0.03(3)
Ag2 0.0945(7) 0.0897(5) 0.0955(5) 0.0367(4) 0.0333(5) 0.0390(5)
Ag1 0.1058(8) 0.0680(4) 0.1357(8) 0.0220(4) 0.0651(7) 0.0143(5)
Ag3 0.0910(6) 0.0861(5) 0.0814(4) 0.0161(4) -0.0287(4) -0.0208(5)
Ag4 0.0942(6) 0.0890(5) 0.0682(3) 0.0158(3) -0.0100(4) -0.0305(5)
Br1 0.0718(7) 0.0667(5) 0.0747(5) 0.0007(4) 0.0072(5) -0.0185(5)
Br2 0.0679(6) 0.0774(6) 0.0664(5) 0.0104(4) -0.0165(5) -0.0109(5)
Br3 0.0673(6) 0.0718(6) 0.0711(5) 0.0024(4) -0.0018(4) 0.0192(5)
Br4 0.0638(5) 0.0642(5) 0.0671(4) 0.0087(3) 0.0179(4) 0.0047(4)
N1 0.079(5) 0.055(4) 0.074(4) 0.015(3) 0.010(4) 0.022(4)
N2 0.111(8) 0.106(7) 0.096(6) 0.032(6) 0.036(6) 0.062(7)
C3 0.110(11) 0.106(9) 0.126(10) 0.061(8) 0.057(9) 0.056(8)
N4 0.078(5) 0.071(5) 0.066(4) 0.012(3) 0.021(4) 0.029(4)
C10 0.066(6) 0.058(5) 0.070(5) 0.009(4) 0.012(4) 0.012(4)
C6 0.074(7) 0.062(5) 0.074(5) 0.014(4) 0.020(5) 0.011(5)
C16 0.075(6) 0.077(6) 0.052(4) 0.025(4) 0.012(4) 0.011(5)
C8 0.066(6) 0.082(6) 0.073(5) 0.024(4) 0.023(5) 0.009(5)
C9 0.137(13) 0.120(11) 0.096(9) 0.052(8) 0.056(9) 0.032(10)
C5 0.24(3) 0.22(2) 0.19(2) 0.152(19) 0.15(2) 0.14(2)
C11 0.162(17) 0.129(12) 0.133(11) 0.079(10) 0.075(12) 0.092(13)
N12 0.069(5) 0.089(6) 0.078(5) 0.024(4) 0.032(4) 0.013(5)
N13 0.079(7) 0.166(12) 0.107(8) 0.062(8) 0.045(6) 0.041(8)
C14 0.135(14) 0.169(15) 0.133(12) 0.075(11) 0.091(11) 0.081(13)
N15 0.077(6) 0.114(8) 0.097(7) 0.031(6) 0.032(5) 0.023(6)
C7 0.058(5) 0.086(6) 0.056(4) 0.001(4) 0.014(4) 0.001(5)
N1' 0.065(5) 0.111(7) 0.047(3) 0.002(4) -0.020(3) 0.000(5)
N2' 0.092(8) 0.132(9) 0.079(6) 0.008(6) -0.039(6) -0.005(7)
C3' 0.086(9) 0.157(14) 0.100(9) 0.002(9) -0.044(8) -0.014(10)
N4' 0.075(6) 0.121(8) 0.075(5) -0.014(5) -0.017(5) -0.018(6)
C27 0.056(5) 0.092(7) 0.056(4) -0.007(4) -0.008(4) -0.006(5)
C6' 0.065(6) 0.075(6) 0.069(5) 0.007(4) -0.019(4) 0.005(5)
C7' 0.080(7) 0.071(6) 0.064(5) 0.019(4) -0.023(4) -0.008(5)
C8' 0.093(8) 0.063(5) 0.074(5) 0.021(4) -0.021(5) -0.007(5)
C9' 0.134(13) 0.078(7) 0.101(8) 0.030(6) -0.036(9) -0.013(8)
C10' 0.149(14) 0.092(9) 0.118(10) 0.049(8) -0.051(11) -0.019(10)
C11' 0.116(12) 0.094(9) 0.124(10) 0.039(8) -0.047(9) 0.015(8)
N12' 0.089(7) 0.075(5) 0.090(6) 0.041(4) -0.028(5) -0.025(5)
N13' 0.112(9) 0.140(10) 0.152(11) 0.086(9) -0.062(9) -0.075(9)
C14' 0.127(13) 0.131(12) 0.141(12) 0.064(10) -0.053(11) -0.077(11)
N15' 0.106(8) 0.079(6) 0.092(6) 0.025(5) -0.043(6) -0.034(6)
C30 0.078(6) 0.062(5) 0.068(5) 0.013(4) -0.015(5) -0.019(5)

loop_
_atom_type_symbol
_atom_type_description
_atom_type_scat_dispersion_real
_atom_type_scat_dispersion_imag
_atom_type_scat_source
C C 0.0181 0.0091 'International Tables Vol C Tables 4.2.6.8 and 6.1.1.4'
H H 0.0000 0.0000 'International Tables Vol C Tables 4.2.6.8 and 6.1.1.4'
N N 0.0311 0.0180 'International Tables Vol C Tables 4.2.6.8 and 6.1.1.4'
Br Br -0.6763 1.2805 'International Tables Vol C Tables 4.2.6.8 and 6.1.1.4'
Ag Ag 0.1306 4.2820 'International Tables Vol C Tables 4.2.6.8 and 6.1.1.4'

loop_
_geom_angle_atom_site_label_1
_geom_angle_atom_site_label_2
_geom_angle_atom_site_label_3
_geom_angle
H17A C17 H17B 107.7
C18 C17 H17A 108.8
C18 C17 H17B 108.8
C18 C17 N4 113.8(12)
N4 C17 H17A 108.8
N4 C17 H17B 108.8
C17 C18 H18 119.7
C19 C18 C17 120.6(19)
C19 C18 H18 119.7
C18 C19 H19 122.5
C20 C19 C18 115(2)
C20 C19 H19 122.3
C19 C20 H20A 109.6
C19 C20 H20B 109.4
C19 C20 H20C 109.4
H20A C20 H20B 109.5
H20A C20 H20C 109.5
H20B C20 H20C 109.5
H21A C21' H21B 108.1
C22' C21' H21A 109.6
C22' C21' H21B 109.5
N15' C21' H21A 109.5
N15' C21' H21B 109.5
N15' C21' C22' 110.5(12)
C21' C22' H22A 108.6
C21' C22' H22B 108.5
H22A C22' H22B 107.6
C23' C22' C21' 114.8(18)
C23' C22' H22A 108.6
C23' C22' H22B 108.5
C22' C23' H23A 107.1
C22' C23' H23B 107.1
H23A C23' H23B 106.8
C24' C23' C22' 121(3)
C24' C23' H23A 107.1
C24' C23' H23B 107.3
C23' C24' H24A 109.4
C23' C24' H24B 109.4
C23' C24' H24C 109.6
H24A C24' H24B 109.5
H24A C24' H24C 109.5
H24B C24' H24C 109.5
H17C C17' H17D 108.1
C18' C17' H17C 109.3
C18' C17' H17D 109.7
N4' C17' H17C 109.5
N4' C17' H17D 109.6
N4' C17' C18' 110.6(15)
C17' C18' H18A 109.1
C17' C18' H18B 108.7
H18A C18' H18B 107.8
C19' C18' C17' 113(2)
C19' C18' H18A 109.4
C19' C18' H18B 108.9
C18' C19' H19A 109.4
C18' C19' H19B 108.8
H19A C19' H19B 107.7
C20' C19' C18' 113(3)
C20' C19' H19A 109.0
C20' C19' H19B 109.1
C19' C20' H20D 117.0
C19' C20' H20E 117.0
C19' C20' H20F 116.4
H20D C20' H20E 101.2
H20D C20' H20F 101.5
H20E C20' H20F 101.2
H21C C21 H21D 107.8
C22 C21 H21C 108.9
C22 C21 H21D 109.0
C22 C21 N15 113.1(12)
N15 C21 H21C 109.0
N15 C21 H21D 109.0
C21 C22 H22C 109.5
C21 C22 H22D 109.4
C21 C22 C23 111.0(15)
H22C C22 H22D 108.0
C23 C22 H22C 109.6
C23 C22 H22D 109.3
C22 C23 H23C 108.4
C22 C23 H23D 108.7
H23C C23 H23D 107.5
C24 C23 C22 115(2)
C24 C23 H23C 108.6
C24 C23 H23D 108.8
C23 C24 H24D 109.9
C23 C24 H24E 109.3
C23 C24 H24F 109.6
H24D C24 H24E 109.3
H24D C24 H24F 109.4
H24E C24 H24F 109.4
Br1 Ag2 Ag1 59.00(4)
Br1 Ag2 Br2 108.33(4)
Br2 Ag2 Ag1 52.21(4)
Br4 Ag2 Ag1 105.39(4)
Br4 Ag2 Br1 90.25(4)
Br4 Ag2 Br2 90.00(4)
C10 Ag2 Ag1 119.9(2)
C10 Ag2 Br1 119.5(3)
C10 Ag2 Br2 109.9(3)
C10 Ag2 Br4 133.9(2)
Br1 Ag1 Ag2 55.14(4)
Br2 Ag1 Ag2 58.69(4)
Br2 Ag1 Br1 110.80(4)
Br2 Ag1 Br3 89.17(4)
Br3 Ag1 Ag2 105.41(4)
Br3 Ag1 Br1 90.16(5)
C7 Ag1 Ag2 123.0(3)
C7 Ag1 Br1 101.6(3)
C7 Ag1 Br2 130.5(3)
C7 Ag1 Br3 127.9(3)
Br1 Ag3 Ag4 109.17(4)
Br1 Ag3 Br3 94.45(4)
Br1 Ag3 Br4 89.92(4)
Br3 Ag3 Ag4 52.83(4)
Br3 Ag3 Br4 108.86(4)
Br4 Ag3 Ag4 58.91(3)
C27 Ag3 Ag4 121.4(3)
C27 Ag3 Br1 129.3(3)
C27 Ag3 Br3 113.4(3)
C27 Ag3 Br4 116.9(3)
Br2 Ag4 Ag3 101.72(3)
Br2 Ag4 Br4 86.76(4)
Br3 Ag4 Ag3 57.21(4)
Br3 Ag4 Br2 88.95(4)
Br3 Ag4 Br4 109.30(4)
Br4 Ag4 Ag3 55.01(3)
C30 Ag4 Ag3 120.7(3)
C30 Ag4 Br2 130.0(3)
C30 Ag4 Br3 135.0(3)
C30 Ag4 Br4 96.2(3)
Ag2 Br1 Ag1 65.86(4)
Ag3 Br1 Ag2 85.35(4)
Ag3 Br1 Ag1 83.35(4)
Ag1 Br2 Ag2 69.10(4)
Ag1 Br2 Ag4 87.64(4)
Ag4 Br2 Ag2 88.06(4)
Ag1 Br3 Ag3 84.28(4)
Ag4 Br3 Ag1 86.96(4)
Ag4 Br3 Ag3 69.97(4)
Ag2 Br4 Ag3 85.38(4)
Ag2 Br4 Ag4 87.74(4)
Ag3 Br4 Ag4 66.08(3)
N2 N1 C6 117.5(8)
C10 N1 N2 114.3(9)
C10 N1 C6 128.2(8)
C3 N2 N1 102.7(9)
N2 C3 H3 124.0
N2 C3 N4 111.9(11)
N4 C3 H3 124.0
C3 N4 C17 124.6(10)
C3 N4 C10 108.4(9)
C10 N4 C17 126.6(8)
N1 C10 Ag2 136.3(7)
N1 C10 N4 102.6(8)
N4 C10 Ag2 121.1(6)
C16 C6 N1 123.1(8)
C11 C6 N1 118.9(10)
C11 C6 C16 118.1(10)
C6 C16 H7 119.8
C6 C16 C8 120.4(8)
C8 C16 H7 119.8
C16 C8 N12 121.6(8)
C9 C8 C16 120.1(11)
C9 C8 N12 118.1(10)
C8 C9 H9 120.1
C8 C9 C5 119.8(13)
C5 C9 H9 120.1
C9 C5 H10 119.9
C9 C5 C11 120.3(12)
C11 C5 H10 119.8
C6 C11 C5 121.1(13)
C6 C11 H11 119.4
C5 C11 H11 119.5
N13 N12 C8 115.8(9)
C7 N12 C8 128.9(8)
C7 N12 N13 115.3(9)
C14 N13 N12 99.9(11)
N13 C14 H14 122.1
N13 C14 N15 115.9(12)
N15 C14 H14 122.0
C14 N15 C21 128.5(11)
C7 N15 C21 123.7(10)
C7 N15 C14 107.5(11)
N12 C7 Ag1 133.5(7)
N12 C7 N15 101.1(9)
N15 C7 Ag1 124.8(8)
N2' N1' C6' 118.3(10)
C27 N1' N2' 112.2(10)
C27 N1' C6' 129.5(8)
C3' N2' N1' 105.0(11)
N2' C3' H3' 123.8
N2' C3' N4' 112.3(12)
N4' C3' H3' 123.9
C3' N4' C17' 125.4(11)
C27 N4' C17' 127.8(11)
C27 N4' C3' 106.7(11)
N1' C27 Ag3 134.3(7)
N1' C27 N4' 103.8(9)
N4' C27 Ag3 121.9(8)
C7' C6' N1' 122.4(9)
C7' C6' C11' 118.7(11)
C11' C6' N1' 118.9(10)
C6' C7' H7' 120.0
C8' C7' C6' 120.1(9)
C8' C7' H7' 119.9
C7' C8' N12' 120.4(8)
C9' C8' C7' 121.3(11)
C9' C8' N12' 118.1(11)
C8' C9' H9' 121.1
C10' C9' C8' 117.9(13)
C10' C9' H9' 121.0
C9' C10' H10' 118.2
C9' C10' C11' 123.5(11)
C11' C10' H10' 118.3
C6' C11' H11' 120.9
C10' C11' C6' 118.3(12)
C10' C11' H11' 120.8
N13' N12' C8' 117.2(8)
C30 N12' C8' 129.6(9)
C30 N12' N13' 113.2(9)
C14' N13' N12' 101.2(10)
N13' C14' H14' 123.1
N13' C14' N15' 113.8(12)
N15' C14' H14' 123.1
C14' N15' C21' 124.4(12)
C30 N15' C21' 128.5(10)
C30 N15' C14' 107.1(10)
N12' C30 Ag4 131.4(8)
N15' C30 Ag4 124.0(7)
N15' C30 N12' 104.6(9)

loop_
_geom_bond_atom_site_label_1
_geom_bond_atom_site_label_2
_geom_bond_distance
C17 H17A 0.9900
C17 H17B 0.9900
C17 C18 1.456(19)
C17 N4 1.473(13)
C18 H18 0.9500
C18 C19 1.41(2)
C19 H19 0.9500
C19 C20 1.38(3)
C20 H20A 0.9800
C20 H20B 0.9800
C20 H20C 0.9800
C21' H21A 0.9900
C21' H21B 0.9900
C21' C22' 1.460(18)
C21' N15' 1.433(14)
C22' H22A 0.9900
C22' H22B 0.9900
C22' C23' 1.43(2)
C23' H23A 0.9900
C23' H23B 0.9900
C23' C24' 1.36(3)
C24' H24A 0.9800
C24' H24B 0.9800
C24' H24C 0.9800
C17' H17C 0.9900
C17' H17D 0.9900
C17' C18' 1.48(2)
C17' N4' 1.447(19)
C18' H18A 0.9900
C18' H18B 0.9900
C18' C19' 1.44(2)
C19' H19A 0.9900
C19' H19B 0.9900
C19' C20' 1.37(3)
C20' H20D 1.0458
C20' H20E 1.0460
C20' H20F 1.0428
C21 H21C 0.9900
C21 H21D 0.9900
C21 C22 1.461(18)
C21 N15 1.520(15)
C22 H22C 0.9900
C22 H22D 0.9900
C22 C23 1.478(19)
C23 H23C 0.9900
C23 H23D 0.9900
C23 C24 1.37(3)
C24 H24D 0.9810
C24 H24E 0.9810
C24 H24F 0.9810
Ag2 Ag1 3.1379(12)
Ag2 Br1 2.8218(17)
Ag2 Br2 2.8697(16)
Ag2 Br4 2.7032(11)
Ag2 C10 2.153(9)
Ag1 Br1 2.9475(16)
Ag1 Br2 2.6543(15)
Ag1 Br3 2.7908(14)
Ag1 C7 2.122(9)
Ag3 Ag4 3.1564(12)
Ag3 Br1 2.7121(13)
Ag3 Br3 2.8243(14)
Ag3 Br4 2.8287(14)
Ag3 C27 2.156(9)
Ag4 Br2 2.7795(12)
Ag4 Br3 2.6770(16)
Ag4 Br4 2.9571(14)
Ag4 C30 2.147(10)
N1 N2 1.371(12)
N1 C10 1.326(12)
N1 C6 1.416(12)
N2 C3 1.293(16)
C3 H3 0.9500
C3 N4 1.348(14)
N4 C10 1.368(12)
C6 C16 1.356(14)
C6 C11 1.348(15)
C16 H7 0.9500
C16 C8 1.388(13)
C8 C9 1.337(15)
C8 N12 1.432(14)
C9 H9 0.9500
C9 C5 1.33(2)
C5 H10 0.9500
C5 C11 1.38(2)
C11 H11 0.9500
N12 N13 1.402(13)
N12 C7 1.340(14)
N13 C14 1.229(18)
C14 H14 0.9500
C14 N15 1.366(17)
N15 C7 1.347(15)
N1' N2' 1.388(12)
N1' C27 1.334(14)
N1' C6' 1.403(14)
N2' C3' 1.223(19)
C3' H3' 0.9500
C3' N4' 1.402(18)
N4' C27 1.352(13)
C6' C7' 1.379(13)
C6' C11' 1.401(15)
C7' H7' 0.9500
C7' C8' 1.376(15)
C8' C9' 1.372(15)
C8' N12' 1.419(15)
C9' H9' 0.9500
C9' C10' 1.34(2)
C10' H10' 0.9500
C10' C11' 1.37(2)
C11' H11' 0.9500
N12' N13' 1.385(14)
N12' C30 1.358(12)
N13' C14' 1.323(19)
C14' H14' 0.9500
C14' N15' 1.356(16)
N15' C30 1.350(15)

loop_
_geom_torsion_atom_site_label_1
_geom_torsion_atom_site_label_2
_geom_torsion_atom_site_label_3
_geom_torsion_atom_site_label_4
_geom_torsion
C17 C18 C19 C20 173(3)
C17 N4 C10 Ag2 6.6(16)
C17 N4 C10 N1 -173.4(11)
C18 C17 N4 C3 -95(2)
C18 C17 N4 C10 77.0(19)
C21' C22' C23' C24' 153(3)
C21' N15' C30 Ag4 5(2)
C21' N15' C30 N12' -175.0(13)
C22' C21' N15' C14' -91(2)
C22' C21' N15' C30 86.5(19)
C17' C18' C19' C20' 178(4)
C17' N4' C27 Ag3 2.5(19)
C17' N4' C27 N1' -176.7(13)
C18' C17' N4' C3' -76(2)
C18' C17' N4' C27 101(2)
C21 C22 C23 C24 -176(3)
C21 N15 C7 Ag1 -11.9(18)
C21 N15 C7 N12 175.7(12)
C22 C21 N15 C14 -88(2)
C22 C21 N15 C7 99.1(17)
Ag2 Ag1 Br1 Ag3 -87.87(4)
Ag2 Ag1 Br2 Ag4 88.82(4)
Ag2 Ag1 Br3 Ag3 33.69(6)
Ag2 Ag1 Br3 Ag4 -36.47(5)
Ag2 Ag1 C7 N12 13.4(13)
Ag2 Ag1 C7 N15 -156.3(9)
Ag1 Ag2 Br1 Ag3 84.79(4)
Ag1 Ag2 Br2 Ag4 -88.22(4)
Ag1 Ag2 Br4 Ag3 -35.71(5)
Ag1 Ag2 Br4 Ag4 30.47(6)
Ag1 Ag2 C10 N1 14.7(13)
Ag1 Ag2 C10 N4 -165.3(7)
Ag3 Ag4 Br2 Ag2 33.72(5)
Ag3 Ag4 Br2 Ag1 -35.43(5)
Ag3 Ag4 Br3 Ag1 85.01(4)
Ag3 Ag4 Br4 Ag2 -85.95(4)
Ag3 Ag4 C30 N12' 31.4(13)
Ag3 Ag4 C30 N15' -148.0(9)
Ag4 Ag3 Br1 Ag2 -34.83(5)
Ag4 Ag3 Br1 Ag1 31.36(6)
Ag4 Ag3 Br3 Ag1 -88.85(4)
Ag4 Ag3 Br4 Ag2 89.57(4)
Ag4 Ag3 C27 N1' 4.4(12)
Ag4 Ag3 C27 N4' -174.5(8)
Br1 Ag2 Ag1 Br2 -158.46(4)
Br1 Ag2 Ag1 Br3 -79.14(5)
Br1 Ag2 Ag1 C7 80.8(3)
Br1 Ag2 Br2 Ag1 19.36(4)
Br1 Ag2 Br2 Ag4 -68.85(5)
Br1 Ag2 Br4 Ag3 22.08(4)
Br1 Ag2 Br4 Ag4 88.26(4)
Br1 Ag2 C10 N1 -54.4(12)
Br1 Ag2 C10 N4 125.6(8)
Br1 Ag1 Br2 Ag2 -18.80(4)
Br1 Ag1 Br2 Ag4 70.02(5)
Br1 Ag1 Br3 Ag3 -20.01(4)
Br1 Ag1 Br3 Ag4 -90.16(4)
Br1 Ag1 C7 N12 69.2(11)
Br1 Ag1 C7 N15 -100.5(10)
Br1 Ag3 Ag4 Br2 0.26(7)
Br1 Ag3 Ag4 Br3 -80.77(5)
Br1 Ag3 Ag4 Br4 77.81(5)
Br1 Ag3 Ag4 C30 152.6(4)
Br1 Ag3 Br3 Ag1 21.90(5)
Br1 Ag3 Br3 Ag4 110.74(5)
Br1 Ag3 Br4 Ag2 -23.02(4)
Br1 Ag3 Br4 Ag4 -112.59(4)
Br1 Ag3 C27 N1' -178.5(9)
Br1 Ag3 C27 N4' 2.6(11)
Br2 Ag2 Ag1 Br1 158.46(4)
Br2 Ag2 Ag1 Br3 79.32(5)
Br2 Ag2 Ag1 C7 -120.8(3)
Br2 Ag2 Br1 Ag1 -17.80(4)
Br2 Ag2 Br1 Ag3 67.00(4)
Br2 Ag2 Br4 Ag3 -86.25(4)
Br2 Ag2 Br4 Ag4 -20.07(5)
Br2 Ag2 C10 N1 71.8(12)
Br2 Ag2 C10 N4 -108.2(8)
Br2 Ag1 Br1 Ag2 19.61(4)
Br2 Ag1 Br1 Ag3 -68.26(5)
Br2 Ag1 Br3 Ag3 90.79(4)
Br2 Ag1 Br3 Ag4 20.64(4)
Br2 Ag1 C7 N12 -61.5(12)
Br2 Ag1 C7 N15 128.8(10)
Br2 Ag4 Br3 Ag1 -19.67(4)
Br2 Ag4 Br3 Ag3 -104.68(4)
Br2 Ag4 Br4 Ag2 20.79(5)
Br2 Ag4 Br4 Ag3 106.74(4)
Br2 Ag4 C30 N12' 175.0(10)
Br2 Ag4 C30 N15' -4.4(13)
Br3 Ag1 Br1 Ag2 108.78(4)
Br3 Ag1 Br1 Ag3 20.91(5)
Br3 Ag1 Br2 Ag2 -108.65(4)
Br3 Ag1 Br2 Ag4 -19.83(4)
Br3 Ag1 C7 N12 168.6(10)
Br3 Ag1 C7 N15 -1.1(12)
Br3 Ag3 Ag4 Br2 81.03(5)
Br3 Ag3 Ag4 Br4 158.58(4)
Br3 Ag3 Ag4 C30 -126.6(4)
Br3 Ag3 Br1 Ag2 -86.91(4)
Br3 Ag3 Br1 Ag1 -20.72(5)
Br3 Ag3 Br4 Ag2 71.66(4)
Br3 Ag3 Br4 Ag4 -17.91(4)
Br3 Ag3 C27 N1' 63.9(11)
Br3 Ag3 C27 N4' -115.0(9)
Br3 Ag4 Br2 Ag2 89.87(4)
Br3 Ag4 Br2 Ag1 20.72(4)
Br3 Ag4 Br4 Ag2 -66.96(5)
Br3 Ag4 Br4 Ag3 18.99(4)
Br3 Ag4 C30 N12' -41.3(13)
Br3 Ag4 C30 N15' 139.3(9)
Br4 Ag2 Ag1 Br1 80.79(5)
Br4 Ag2 Ag1 Br2 -77.67(5)
Br4 Ag2 Ag1 Br3 1.65(7)
Br4 Ag2 Ag1 C7 161.6(3)
Br4 Ag2 Br1 Ag1 -107.88(4)
Br4 Ag2 Br1 Ag3 -23.08(4)
Br4 Ag2 Br2 Ag1 109.62(5)
Br4 Ag2 Br2 Ag4 21.41(5)
Br4 Ag2 C10 N1 -177.8(9)
Br4 Ag2 C10 N4 2.2(11)
Br4 Ag3 Ag4 Br2 -77.55(5)
Br4 Ag3 Ag4 Br3 -158.58(4)
Br4 Ag3 Ag4 C30 74.8(4)
Br4 Ag3 Br1 Ag2 22.00(4)
Br4 Ag3 Br1 Ag1 88.20(4)
Br4 Ag3 Br3 Ag1 -69.54(5)
Br4 Ag3 Br3 Ag4 19.30(4)
Br4 Ag3 C27 N1' -64.0(11)
Br4 Ag3 C27 N4' 117.1(9)
Br4 Ag4 Br2 Ag2 -19.52(4)
Br4 Ag4 Br2 Ag1 -88.68(4)
Br4 Ag4 Br3 Ag1 66.53(5)
Br4 Ag4 Br3 Ag3 -18.48(4)
Br4 Ag4 C30 N12' 84.1(12)
Br4 Ag4 C30 N15' -95.4(11)
N1 N2 C3 N4 -4(2)
N1 C6 C16 C8 -176.2(11)
N1 C6 C11 C5 180(2)
N2 N1 C10 Ag2 177.9(10)
N2 N1 C10 N4 -2.1(14)
N2 N1 C6 C16 -174.2(12)
N2 N1 C6 C11 7(2)
N2 C3 N4 C17 176.3(14)
N2 C3 N4 C10 3(2)
C3 N4 C10 Ag2 179.4(11)
C3 N4 C10 N1 -0.6(15)
N4 C17 C18 C19 50(4)
C10 Ag2 Ag1 Br1 -108.5(3)
C10 Ag2 Ag1 Br2 93.0(3)
C10 Ag2 Ag1 Br3 172.3(3)
C10 Ag2 Ag1 C7 -27.8(5)
C10 Ag2 Br1 Ag1 109.1(3)
C10 Ag2 Br1 Ag3 -166.1(3)
C10 Ag2 Br2 Ag1 -112.9(3)
C10 Ag2 Br2 Ag4 158.9(3)
C10 Ag2 Br4 Ag3 155.5(4)
C10 Ag2 Br4 Ag4 -138.3(4)
C10 N1 N2 C3 4.1(18)
C10 N1 C6 C16 5.7(19)
C10 N1 C6 C11 -173.6(15)
C6 N1 N2 C3 -176.0(13)
C6 N1 C10 Ag2 -2.0(19)
C6 N1 C10 N4 178.0(11)
C6 C16 C8 C9 -6(2)
C6 C16 C8 N12 179.0(11)
C16 C6 C11 C5 1(3)
C16 C8 C9 C5 4(3)
C16 C8 N12 N13 156.5(13)
C16 C8 N12 C7 -25(2)
C8 C9 C5 C11 0(4)
C8 N12 N13 C14 174.1(15)
C8 N12 C7 Ag1 12(2)
C8 N12 C7 N15 -176.7(12)
C9 C8 N12 N13 -19(2)
C9 C8 N12 C7 159.4(14)
C9 C5 C11 C6 -2(5)
C11 C6 C16 C8 3(2)
N12 C8 C9 C5 180(2)
N12 N13 C14 N15 6(2)
N13 N12 C7 Ag1 -169.8(10)
N13 N12 C7 N15 1.7(15)
N13 C14 N15 C21 -178.8(17)
N13 C14 N15 C7 -5(3)
C14 N15 C7 Ag1 174.1(12)
C14 N15 C7 N12 1.6(16)
N15 C21 C22 C23 -179.0(17)
C7 Ag1 Br1 Ag2 -122.3(3)
C7 Ag1 Br1 Ag3 149.8(3)
C7 Ag1 Br2 Ag2 108.6(4)
C7 Ag1 Br2 Ag4 -162.6(4)
C7 Ag1 Br3 Ag3 -124.9(4)
C7 Ag1 Br3 Ag4 165.0(4)
C7 N12 N13 C14 -4(2)
N1' N2' C3' N4' 2(2)
N1' C6' C7' C8' 179.7(11)
N1' C6' C11' C10' -177.1(15)
N2' N1' C27 Ag3 -178.9(9)
N2' N1' C27 N4' 0.2(13)
N2' N1' C6' C7' -165.0(11)
N2' N1' C6' C11' 13.3(18)
N2' C3' N4' C17' 175.9(15)
N2' C3' N4' C27 -2(2)
C3' N4' C27 Ag3 179.9(10)
C3' N4' C27 N1' 0.7(14)
N4' C17' C18' C19' 178(3)
C27 Ag3 Ag4 Br2 177.9(3)
C27 Ag3 Ag4 Br3 96.9(3)
C27 Ag3 Ag4 Br4 -104.5(3)
C27 Ag3 Ag4 C30 -29.7(5)
C27 Ag3 Br1 Ag2 147.7(4)
C27 Ag3 Br1 Ag1 -146.1(4)
C27 Ag3 Br3 Ag1 158.5(3)
C27 Ag3 Br3 Ag4 -112.7(3)
C27 Ag3 Br4 Ag2 -158.3(3)
C27 Ag3 Br4 Ag4 112.1(3)
C27 N1' N2' C3' -1.1(17)
C27 N1' C6' C7' 15.9(18)
C27 N1' C6' C11' -165.8(13)
C6' N1' N2' C3' 179.7(13)
C6' N1' C27 Ag3 0.2(18)
C6' N1' C27 N4' 179.3(11)
C6' C7' C8' C9' -3(2)
C6' C7' C8' N12' -178.8(11)
C7' C6' C11' C10' 1(2)
C7' C8' C9' C10' 2(3)
C7' C8' N12' N13' 151.3(14)
C7' C8' N12' C30 -28(2)
C8' C9' C10' C11' 1(3)
C8' N12' N13' C14' 179.2(15)
C8' N12' C30 Ag4 -1(2)
C8' N12' C30 N15' 178.3(13)
C9' C8' N12' N13' -24(2)
C9' C8' N12' C30 156.4(14)
C9' C10' C11' C6' -2(3)
C11' C6' C7' C8' 1.4(19)
N12' C8' C9' C10' 177.8(16)
N12' N13' C14' N15' 3(3)
N13' N12' C30 Ag4 179.5(11)
N13' N12' C30 N15' -1.0(17)
N13' C14' N15' C21' 173.9(16)
N13' C14' N15' C30 -4(3)
C14' N15' C30 Ag4 -177.5(12)
C14' N15' C30 N12' 2.9(17)
N15' C21' C22' C23' 60(2)
C30 Ag4 Br2 Ag2 -114.9(4)
C30 Ag4 Br2 Ag1 176.0(4)
C30 Ag4 Br3 Ag1 -172.7(4)
C30 Ag4 Br3 Ag3 102.3(4)
C30 Ag4 Br4 Ag2 150.7(3)
C30 Ag4 Br4 Ag3 -123.4(3)
C30 N12' N13' C14' -1(2)
